data_7121798
loop_
_publ_author_name
'Mutailipu, Miriding'
'Zhang, Min'
'Zhang, Bingbing'
'Yang, Zhihua'
'Pan, Shilie'

_publ_section_title
;
 The first lead fluorooxoborate PbB<sub>5</sub>O<sub>8</sub>F: achieving
 the coexistence of large birefringence and deep-ultraviolet cut-off edge.
;
_journal_issue 49
_journal_name_full 'Chemical communications (Cambridge, England)'
_journal_page_first 6308
_journal_page_last 6311
_journal_paper_doi 10.1039/c8cc02694g
_journal_volume 54
_journal_year 2018
_chemical_formula_sum 'B5 F O8 Pb'
_chemical_formula_weight 408.24
_space_group_IT_number 61
_space_group_name_Hall '-P 2ac 2ab'
_space_group_name_H-M_alt 'P b c a'
_symmetry_cell_setting orthorhombic
_symmetry_space_group_name_Hall '-P 2ac 2ab'
_symmetry_space_group_name_H-M 'P b c a'
_atom_sites_solution_hydrogens none
_atom_sites_solution_primary direct
_atom_sites_solution_secondary difmap
_audit_creation_method SHELXL-97
_audit_update_record
;
2018-04-02 deposited with the CCDC.
2018-06-01 downloaded from the CCDC.
;
_cell_angle_alpha 90.00
_cell_angle_beta 90.00
_cell_angle_gamma 90.00
_cell_formula_units_Z 8
_cell_length_a 10.885(3)
_cell_length_b 9.108(2)
_cell_length_c 13.576(3)
_cell_measurement_reflns_used 2204
_cell_measurement_temperature 296(2)
_cell_measurement_theta_max 27.47
_cell_measurement_theta_min 3.00
_cell_volume 1345.9(6)
_computing_cell_refinement 'Bruker SMART'
_computing_data_collection 'Bruker SMART'
_computing_data_reduction 'Bruker SAINT'
_computing_molecular_graphics 'Bruker SHELXTL'
_computing_publication_material 'Bruker SHELXTL'
_computing_structure_refinement 'Bruker SHELXTL'
_computing_structure_solution 'Bruker SHELXTL'
_diffrn_ambient_temperature 296(2)
_diffrn_measured_fraction_theta_full 0.999
_diffrn_measured_fraction_theta_max 0.999
_diffrn_measurement_device_type 'CCD area detector'
_diffrn_measurement_method 'phi and omega scans'
_diffrn_radiation_monochromator graphite
_diffrn_radiation_source 'fine-focus sealed tube'
_diffrn_radiation_type MoK\a
_diffrn_radiation_wavelength 0.71073
_diffrn_reflns_av_R_equivalents 0.0417
_diffrn_reflns_av_sigmaI/netI 0.0328
_diffrn_reflns_limit_h_max 14
_diffrn_reflns_limit_h_min -11
_diffrn_reflns_limit_k_max 11
_diffrn_reflns_limit_k_min -11
_diffrn_reflns_limit_l_max 17
_diffrn_reflns_limit_l_min -16
_diffrn_reflns_number 7621
_diffrn_reflns_theta_full 27.53
_diffrn_reflns_theta_max 27.53
_diffrn_reflns_theta_min 3.00
_exptl_absorpt_coefficient_mu 25.110
_exptl_absorpt_correction_T_max 0.2109
_exptl_absorpt_correction_T_min 0.1167
_exptl_absorpt_correction_type numerical
_exptl_absorpt_process_details face-indexed
_exptl_crystal_colour colourless
_exptl_crystal_density_diffrn 4.029
_exptl_crystal_density_method 'not measured'
_exptl_crystal_description block
_exptl_crystal_F_000 1440
_exptl_crystal_size_max 0.15
_exptl_crystal_size_mid 0.12
_exptl_crystal_size_min 0.09
_refine_diff_density_max 0.901
_refine_diff_density_min -0.804
_refine_diff_density_rms 0.196
_refine_ls_extinction_coef 0.00022(5)
_refine_ls_extinction_expression Fc^*^=kFc[1+0.001xFc^2^\l^3^/sin(2\q)]^-1/4^
_refine_ls_extinction_method SHELXL
_refine_ls_goodness_of_fit_ref 1.017
_refine_ls_hydrogen_treatment none
_refine_ls_matrix_type full
_refine_ls_number_parameters 137
_refine_ls_number_reflns 1550
_refine_ls_number_restraints 0
_refine_ls_restrained_S_all 1.017
_refine_ls_R_factor_all 0.0323
_refine_ls_R_factor_gt 0.0218
_refine_ls_shift/su_max 0.001
_refine_ls_shift/su_mean 0.000
_refine_ls_structure_factor_coef Fsqd
_refine_ls_weighting_details 'calc w=1/[\s^2^(Fo^2^)+(0.0183P)^2^+1.9478P] where P=(Fo^2^+2Fc^2^)/3'
_refine_ls_weighting_scheme calc
_refine_ls_wR_factor_gt 0.0444
_refine_ls_wR_factor_ref 0.0481
_reflns_number_gt 1259
_reflns_number_total 1550
_reflns_threshold_expression >2sigma(I)
_cod_data_source_file c8cc02694g2.cif
_cod_data_source_block 111
_cod_depositor_comments
;
The following automatic conversions were performed:

'_symmetry_cell_setting' value 'Orthorhombic' changed to
'orthorhombic' according to
/home/data/users/saulius/crontab/automatic-downloads/rss-feeds/RSC/lib/dictionaries/cif_core.dic
dictionary named 'cif_core.dic' version 2.4.2 from 2011-04-26.

Automatic conversion script
Id: cif_fix_values 4973 2017-02-22 13:04:09Z antanas 

 Adding full bibliography for 7121798.cif.
;
_cod_original_sg_symbol_H-M 'Pbca '
_cod_database_code 7121798

loop_
_symmetry_equiv_pos_as_xyz
'x, y, z'
'-x+1/2, -y, z+1/2'
'-x, y+1/2, -z+1/2'
'x+1/2, -y+1/2, -z'
'-x, -y, -z'
'x-1/2, y, -z-1/2'
'x, -y-1/2, z-1/2'
'-x-1/2, y-1/2, z'

loop_
_atom_site_label
_atom_site_type_symbol
_atom_site_fract_x
_atom_site_fract_y
_atom_site_fract_z
_atom_site_U_iso_or_equiv
_atom_site_adp_type
_atom_site_occupancy
_atom_site_symmetry_multiplicity
_atom_site_calc_flag
Pb1 Pb 0.038395(18) 0.67997(2) 0.885215(17) 0.01515(9) Uani 1 1 d
B1 B -0.2714(6) 0.7906(6) 0.9062(5) 0.0115(13) Uani 1 1 d
B2 B -0.0092(6) 0.3457(6) 0.8678(5) 0.0094(12) Uani 1 1 d
B3 B 0.3025(5) 0.8739(6) 0.9575(5) 0.0090(12) Uani 1 1 d
B4 B 0.3302(5) 0.6975(6) 0.8212(5) 0.0098(12) Uani 1 1 d
B5 B -0.3149(5) 0.9729(6) 0.7871(5) 0.0106(12) Uani 1 1 d
O1 O 0.0488(3) 0.2256(4) 0.8129(3) 0.0110(8) Uani 1 1 d
O2 O 0.2535(3) 0.7755(4) 0.8804(3) 0.0115(8) Uani 1 1 d
O3 O -0.1836(3) 0.7065(4) 0.9497(3) 0.0124(8) Uani 1 1 d
O4 O 0.0775(3) 0.4269(4) 0.9283(3) 0.0109(8) Uani 1 1 d
O5 O -0.2321(3) 0.8820(4) 0.8307(3) 0.0114(8) Uani 1 1 d
O6 O -0.1074(3) 0.2843(4) 0.9323(3) 0.0116(8) Uani 1 1 d
O7 O 0.2692(3) 0.5896(3) 0.7668(3) 0.0103(8) Uani 1 1 d
O8 O -0.0632(3) 0.4532(4) 0.7986(3) 0.0124(8) Uani 1 1 d
F1 F 0.2212(3) 0.9904(3) 0.9688(2) 0.0149(7) Uani 1 1 d

loop_
_atom_site_aniso_label
_atom_site_aniso_U_11
_atom_site_aniso_U_22
_atom_site_aniso_U_33
_atom_site_aniso_U_23
_atom_site_aniso_U_13
_atom_site_aniso_U_12
Pb1 0.01136(12) 0.01454(12) 0.01954(14) 0.00097(9) -0.00049(9) -0.00188(8)
B1 0.011(3) 0.012(3) 0.011(4) 0.000(2) 0.000(2) -0.002(2)
B2 0.011(3) 0.011(3) 0.006(3) -0.001(2) 0.002(2) 0.004(2)
B3 0.008(3) 0.011(3) 0.009(3) 0.000(2) 0.003(2) 0.000(2)
B4 0.011(3) 0.007(3) 0.012(3) 0.003(2) 0.000(2) -0.002(2)
B5 0.011(3) 0.013(3) 0.008(3) -0.002(3) 0.003(2) -0.001(2)
O1 0.0082(18) 0.0144(17) 0.010(2) -0.0045(15) -0.0017(15) 0.0008(14)
O2 0.0087(19) 0.0137(17) 0.012(2) -0.0037(16) 0.0002(15) -0.0032(14)
O3 0.0079(18) 0.0187(19) 0.011(2) 0.0020(16) 0.0017(15) 0.0037(14)
O4 0.0080(18) 0.0118(18) 0.013(2) -0.0023(16) -0.0047(15) 0.0051(14)
O5 0.0086(18) 0.0137(16) 0.012(2) 0.0035(16) 0.0019(15) 0.0034(14)
O6 0.0087(18) 0.0129(17) 0.013(2) 0.0067(15) 0.0028(16) -0.0001(14)
O7 0.0065(18) 0.0088(17) 0.016(2) -0.0034(15) 0.0024(15) -0.0018(14)
O8 0.0075(18) 0.0147(17) 0.015(2) 0.0076(17) 0.0009(15) -0.0007(14)
F1 0.0156(16) 0.0093(14) 0.020(2) 0.0004(13) 0.0012(14) 0.0056(12)

loop_
_atom_type_symbol
_atom_type_description
_atom_type_scat_dispersion_real
_atom_type_scat_dispersion_imag
_atom_type_scat_source
B B 0.0013 0.0007 'International Tables Vol C Tables 4.2.6.8 and 6.1.1.4'
O O 0.0106 0.0060 'International Tables Vol C Tables 4.2.6.8 and 6.1.1.4'
F F 0.0171 0.0103 'International Tables Vol C Tables 4.2.6.8 and 6.1.1.4'
Pb Pb -3.3944 10.1111 'International Tables Vol C Tables 4.2.6.8 and 6.1.1.4'

loop_
_geom_angle_atom_site_label_1
_geom_angle_atom_site_label_2
_geom_angle_atom_site_label_3
_geom_angle
_geom_angle_site_symmetry_1
_geom_angle_site_symmetry_3
O4 Pb1 O2 99.98(12) . .
O4 Pb1 O3 99.92(12) . .
O2 Pb1 O3 148.60(12) . .
O4 Pb1 O6 80.70(12) . 5_567
O2 Pb1 O6 73.25(12) . 5_567
O3 Pb1 O6 86.33(12) . 5_567
O4 Pb1 O8 55.34(12) . .
O2 Pb1 O8 131.13(11) . .
O3 Pb1 O8 80.27(11) . .
O6 Pb1 O8 130.22(11) 5_567 .
O3 B1 O6 122.9(5) . 8_565
O3 B1 O5 116.2(5) . .
O6 B1 O5 120.9(5) 8_565 .
O4 B2 O1 112.7(4) . .
O4 B2 O8 106.3(4) . .
O1 B2 O8 110.0(4) . .
O4 B2 O6 108.9(5) . .
O1 B2 O6 109.1(4) . .
O8 B2 O6 109.7(4) . .
F1 B3 O4 110.5(4) . 8_665
F1 B3 O3 110.6(4) . 4_567
O4 B3 O3 108.0(4) 8_665 4_567
F1 B3 O2 108.2(4) . .
O4 B3 O2 109.5(4) 8_665 .
O3 B3 O2 110.1(4) 4_567 .
O1 B4 O2 123.4(5) 8_665 .
O1 B4 O7 123.7(5) 8_665 .
O2 B4 O7 112.8(5) . .
O8 B5 O5 121.4(5) 8_565 .
O8 B5 O7 121.2(5) 8_565 3_556
O5 B5 O7 117.4(5) . 3_556
B4 O1 B2 121.4(4) 8_655 .
B4 O2 B3 121.0(4) . .
B4 O2 Pb1 114.1(3) . .
B3 O2 Pb1 122.0(3) . .
B1 O3 B3 125.6(4) . 4_467
B1 O3 Pb1 124.3(3) . .
B3 O3 Pb1 110.0(3) 4_467 .
B3 O4 B2 124.8(4) 8_655 .
B3 O4 Pb1 122.9(3) 8_655 .
B2 O4 Pb1 103.5(3) . .
B5 O5 B1 118.8(4) . .
B1 O6 B2 121.6(5) 8 .
B1 O6 Pb1 121.2(4) 8 5_567
B2 O6 Pb1 107.7(3) . 5_567
B5 O7 B4 130.5(4) 3_546 .
B5 O8 B2 123.6(4) 8 .
B5 O8 Pb1 111.2(3) 8 .
B2 O8 Pb1 94.0(3) . .

loop_
_geom_bond_atom_site_label_1
_geom_bond_atom_site_label_2
_geom_bond_distance
_geom_bond_site_symmetry_2
Pb1 O4 2.416(3) .
Pb1 O2 2.499(4) .
Pb1 O3 2.581(4) .
Pb1 O6 2.610(4) 5_567
Pb1 O8 2.622(4) .
B1 O3 1.359(7) .
B1 O6 1.366(7) 8_565
B1 O5 1.389(7) .
B2 O4 1.454(7) .
B2 O1 1.467(7) .
B2 O8 1.478(7) .
B2 O6 1.491(7) .
B3 F1 1.390(6) .
B3 O4 1.448(7) 8_665
B3 O3 1.465(7) 4_567
B3 O2 1.478(7) .
B4 O1 1.346(6) 8_665
B4 O2 1.360(7) .
B4 O7 1.397(7) .
B5 O8 1.348(7) 8_565
B5 O5 1.359(7) .
B5 O7 1.382(7) 3_556
O1 B4 1.346(6) 8_655
O3 B3 1.465(7) 4_467
O4 B3 1.448(7) 8_655
O6 B1 1.366(7) 8
O6 Pb1 2.610(4) 5_567
O7 B5 1.382(7) 3_546
O8 B5 1.348(7) 8
